data_7131313
loop_
_publ_author_name
'Song, Yimei'
'Wu, Chaofei'
'Zhang, Jinhai'
'Zhang, Wenhai'
'Qin, Xin'
'Yang, Yixiao'
'Kang, Guowei'
'Jiang, Jun'
'Liu, Hongxin'

_publ_section_title
;
 Switchable multipath cascade cyclization to synthesize bicyclic lactams
 and succinimides <i>via</i> chemodivergent reaction.
;
_journal_issue 22
_journal_name_full 'Chemical communications (Cambridge, England)'
_journal_page_first 3313
_journal_page_last 3316
_journal_paper_doi 10.1039/d2cc06841a
_journal_volume 59
_journal_year 2023
_chemical_formula_sum 'C21 H21 N O4'
_chemical_formula_weight 351.39
_space_group_crystal_system orthorhombic
_space_group_IT_number 61
_space_group_name_Hall '-P 2ac 2ab'
_space_group_name_H-M_alt 'P b c a'
_atom_sites_solution_hydrogens geom
_audit_creation_method SHELXL-2014/7
_audit_update_record
;
2021-01-29 deposited with the CCDC.	2023-02-20 downloaded from the CCDC.
;
_cell_angle_alpha 90
_cell_angle_beta 90
_cell_angle_gamma 90
_cell_formula_units_Z 8
_cell_length_a 11.569(2)
_cell_length_b 14.570(3)
_cell_length_c 20.867(4)
_cell_measurement_reflns_used 7500
_cell_measurement_temperature 296(2)
_cell_measurement_theta_max 28.33
_cell_measurement_theta_min 2.45
_cell_volume 3517.3(12)
_computing_cell_refinement 'Bruker SAINT'
_computing_data_collection 'Bruker APEX2'
_computing_data_reduction 'Bruker SAINT'
_computing_molecular_graphics 'Bruker SHELXTL'
_computing_publication_material 'Bruker SHELXTL'
_computing_structure_refinement 'SHELXL-2014/7 (Sheldrick, 2014)'
_computing_structure_solution 'SHELXS-97 (Sheldrick 2008)'
_diffrn_ambient_temperature 296(2)
_diffrn_measured_fraction_theta_full 0.998
_diffrn_measured_fraction_theta_max 0.998
_diffrn_measurement_device_type 'Bruker APEX-II CCD'
_diffrn_measurement_method '\f and \w scans'
_diffrn_radiation_type MoK\a
_diffrn_radiation_wavelength 0.71073
_diffrn_reflns_av_R_equivalents 0.0203
_diffrn_reflns_av_unetI/netI 0.0171
_diffrn_reflns_Laue_measured_fraction_full 0.998
_diffrn_reflns_Laue_measured_fraction_max 0.998
_diffrn_reflns_limit_h_max 12
_diffrn_reflns_limit_h_min -14
_diffrn_reflns_limit_k_max 13
_diffrn_reflns_limit_k_min -17
_diffrn_reflns_limit_l_max 12
_diffrn_reflns_limit_l_min -25
_diffrn_reflns_number 14890
_diffrn_reflns_point_group_measured_fraction_full 0.998
_diffrn_reflns_point_group_measured_fraction_max 0.998
_diffrn_reflns_theta_full 25.242
_diffrn_reflns_theta_max 25.499
_diffrn_reflns_theta_min 1.952
_exptl_absorpt_coefficient_mu 0.092
_exptl_absorpt_correction_type none
_exptl_absorpt_process_details saadabs
_exptl_crystal_colour 'light yellow'
_exptl_crystal_density_diffrn 1.327
_exptl_crystal_description noodle
_exptl_crystal_F_000 1488
_exptl_crystal_size_max 0.46
_exptl_crystal_size_mid 0.21
_exptl_crystal_size_min 0.16
_refine_diff_density_max 0.433
_refine_diff_density_min -0.419
_refine_diff_density_rms 0.045
_refine_ls_extinction_method none
_refine_ls_goodness_of_fit_ref 1.013
_refine_ls_hydrogen_treatment constr
_refine_ls_matrix_type full
_refine_ls_number_parameters 234
_refine_ls_number_reflns 3265
_refine_ls_number_restraints 0
_refine_ls_restrained_S_all 1.013
_refine_ls_R_factor_all 0.0517
_refine_ls_R_factor_gt 0.0447
_refine_ls_shift/su_max 0.000
_refine_ls_shift/su_mean 0.000
_refine_ls_structure_factor_coef Fsqd
_refine_ls_weighting_details 'w=1/[\s^2^(Fo^2^)+(0.1700P)^2^] where P=(Fo^2^+2Fc^2^)/3'
_refine_ls_weighting_scheme calc
_refine_ls_wR_factor_gt 0.1787
_refine_ls_wR_factor_ref 0.1941
_reflns_Friedel_coverage 0.000
_reflns_number_gt 2813
_reflns_number_total 3265
_reflns_threshold_expression 'I > 2\s(I)'
_cod_data_source_file d2cc06841a2.cif
_cod_data_source_block mo_20200522c_0m_a
_cod_depositor_comments 'Adding full bibliography for 7131313--7131315.cif.'
_cod_original_cell_volume 3517.4(10)
_cod_database_code 7131313
_shelx_shelxl_version_number 2014/7
_shelx_space_group_comment
;
The symmetry employed for this shelxl refinement is uniquely defined
by the following loop, which should always be used as a source of
symmetry information in preference to the above space-group names.
They are only intended as comments.
;

loop_
_space_group_symop_operation_xyz
'x, y, z'
'-x+1/2, -y, z+1/2'
'-x, y+1/2, -z+1/2'
'x+1/2, -y+1/2, -z'
'-x, -y, -z'
'x-1/2, y, -z-1/2'
'x, -y-1/2, z-1/2'
'-x-1/2, y-1/2, z'

loop_
_atom_site_label
_atom_site_type_symbol
_atom_site_fract_x
_atom_site_fract_y
_atom_site_fract_z
_atom_site_U_iso_or_equiv
_atom_site_adp_type
_atom_site_occupancy
_atom_site_site_symmetry_order
_atom_site_calc_flag
_atom_site_refinement_flags_posn
_atom_site_refinement_flags_adp
_atom_site_refinement_flags_occupancy
_atom_site_disorder_assembly
_atom_site_disorder_group
N1 N 0.69506(11) 0.57891(8) 0.36689(6) 0.0265(4) Uani 1 1 d . . . . .
O1 O 0.63976(10) 0.43970(7) 0.32449(6) 0.0355(3) Uani 1 1 d . . . . .
O2 O 0.83420(11) 0.47151(8) 0.23924(5) 0.0353(3) Uani 1 1 d . . . . .
H2 H 0.8260 0.4156 0.2388 0.053 Uiso 1 1 calc R U . . .
O3 O 0.80342(11) 0.64958(8) 0.24976(5) 0.0340(3) Uani 1 1 d . . . . .
O4 O 0.70205(11) 0.77627(8) 0.23059(6) 0.0438(4) Uani 1 1 d . . . . .
C1 C 0.70876(13) 0.50132(10) 0.33114(7) 0.0259(4) Uani 1 1 d . . . . .
C2 C 0.83121(13) 0.50284(10) 0.30251(7) 0.0270(4) Uani 1 1 d . . . . .
C3 C 0.86149(14) 0.60581(10) 0.30421(7) 0.0285(4) Uani 1 1 d . . . . .
C4 C 0.79307(13) 0.64272(10) 0.36222(7) 0.0276(4) Uani 1 1 d . . . . .
H4 H 0.8394 0.6450 0.4015 0.033 Uiso 1 1 calc R U . . .
C5 C 0.75358(15) 0.73615(11) 0.34044(8) 0.0342(4) Uani 1 1 d . . . . .
H5A H 0.6785 0.7512 0.3583 0.041 Uiso 1 1 calc R U . . .
H5B H 0.8086 0.7832 0.3527 0.041 Uiso 1 1 calc R U . . .
C6 C 0.74731(14) 0.72650(11) 0.26876(8) 0.0327(4) Uani 1 1 d . . . . .
C7 C 0.60192(14) 0.59416(10) 0.41098(7) 0.0278(4) Uani 1 1 d . . . . .
C8 C 0.62765(15) 0.62583(11) 0.47191(8) 0.0350(4) Uani 1 1 d . . . . .
H8 H 0.7039 0.6383 0.4830 0.042 Uiso 1 1 calc R U . . .
C9 C 0.54012(17) 0.63905(12) 0.51664(8) 0.0398(5) Uani 1 1 d . . . . .
C10 C 0.42719(15) 0.62072(12) 0.49805(9) 0.0404(5) Uani 1 1 d . . . . .
H10 H 0.3679 0.6288 0.5276 0.048 Uiso 1 1 calc R U . . .
C11 C 0.39980(15) 0.59063(13) 0.43654(8) 0.0386(4) Uani 1 1 d . . . . .
C12 C 0.48908(15) 0.57724(12) 0.39282(7) 0.0331(4) Uani 1 1 d . . . . .
H12 H 0.4728 0.5570 0.3515 0.040 Uiso 1 1 calc R U . . .
C13 C 0.5684(2) 0.67227(18) 0.58300(10) 0.0617(7) Uani 1 1 d . . . . .
H13A H 0.5649 0.7381 0.5840 0.093 Uiso 1 1 calc R U . . .
H13B H 0.6448 0.6525 0.5945 0.093 Uiso 1 1 calc R U . . .
H13C H 0.5135 0.6475 0.6129 0.093 Uiso 1 1 calc R U . . .
C14 C 0.27682(18) 0.57292(19) 0.41677(11) 0.0610(6) Uani 1 1 d . . . . .
H14A H 0.2730 0.5662 0.3711 0.092 Uiso 1 1 calc R U . . .
H14B H 0.2292 0.6236 0.4298 0.092 Uiso 1 1 calc R U . . .
H14C H 0.2497 0.5177 0.4369 0.092 Uiso 1 1 calc R U . . .
C15 C 0.91091(13) 0.44808(10) 0.34717(8) 0.0300(4) Uani 1 1 d . . . . .
C16 C 0.89201(16) 0.44229(12) 0.41260(9) 0.0386(4) Uani 1 1 d . . . . .
H16 H 0.8293 0.4727 0.4306 0.046 Uiso 1 1 calc R U . . .
C17 C 0.96533(18) 0.39182(15) 0.45158(9) 0.0501(5) Uani 1 1 d . . . . .
H17 H 0.9526 0.3897 0.4956 0.060 Uiso 1 1 calc R U . . .
C18 C 1.05656(18) 0.34500(15) 0.42539(11) 0.0521(5) Uani 1 1 d . . . . .
H18 H 1.1050 0.3103 0.4514 0.062 Uiso 1 1 calc R U . . .
C19 C 1.07600(18) 0.34962(16) 0.36071(11) 0.0559(6) Uani 1 1 d . . . . .
H19 H 1.1380 0.3178 0.3430 0.067 Uiso 1 1 calc R U . . .
C20 C 1.00443(16) 0.40118(14) 0.32114(9) 0.0438(5) Uani 1 1 d . . . . .
H20 H 1.0191 0.4043 0.2774 0.053 Uiso 1 1 calc R U . . .
C21 C 0.98769(15) 0.63052(13) 0.30112(9) 0.0411(5) Uiso 1 1 d . . . . .
H21A H 1.0211 0.6051 0.2629 0.062 Uiso 1 1 calc R U . . .
H21B H 1.0267 0.6061 0.3380 0.062 Uiso 1 1 calc R U . . .
H21C H 0.9958 0.6961 0.3005 0.062 Uiso 1 1 calc R U . . .

loop_
_atom_site_aniso_label
_atom_site_aniso_U_11
_atom_site_aniso_U_22
_atom_site_aniso_U_33
_atom_site_aniso_U_23
_atom_site_aniso_U_13
_atom_site_aniso_U_12
N1 0.0268(7) 0.0238(6) 0.0288(7) -0.0019(5) 0.0061(5) -0.0023(5)
O1 0.0318(7) 0.0273(6) 0.0473(7) -0.0049(5) 0.0028(5) -0.0059(5)
O2 0.0483(8) 0.0313(6) 0.0264(6) -0.0055(4) 0.0057(5) -0.0025(5)
O3 0.0461(8) 0.0284(6) 0.0276(6) 0.0017(4) 0.0049(5) -0.0018(5)
O4 0.0533(8) 0.0338(7) 0.0443(8) 0.0072(5) -0.0052(5) -0.0008(6)
C1 0.0276(8) 0.0237(7) 0.0265(8) 0.0018(6) 0.0001(5) 0.0003(6)
C2 0.0295(9) 0.0268(8) 0.0248(8) -0.0038(6) 0.0054(6) -0.0019(6)
C3 0.0324(9) 0.0274(8) 0.0257(8) -0.0014(6) 0.0040(6) -0.0018(6)
C4 0.0305(9) 0.0257(7) 0.0266(8) -0.0027(6) 0.0039(6) -0.0050(6)
C5 0.0415(10) 0.0257(8) 0.0355(9) -0.0028(6) 0.0056(7) -0.0037(6)
C6 0.0353(9) 0.0247(8) 0.0380(9) 0.0011(7) 0.0034(7) -0.0067(6)
C7 0.0305(9) 0.0252(7) 0.0277(8) 0.0030(6) 0.0081(6) 0.0010(6)
C8 0.0351(9) 0.0382(9) 0.0316(8) -0.0034(7) 0.0056(7) -0.0052(7)
C9 0.0503(11) 0.0365(9) 0.0327(9) -0.0031(7) 0.0119(8) -0.0040(8)
C10 0.0413(10) 0.0398(9) 0.0401(10) -0.0019(7) 0.0179(7) 0.0004(8)
C11 0.0332(10) 0.0425(9) 0.0403(10) 0.0051(8) 0.0092(7) 0.0025(7)
C12 0.0332(9) 0.0383(9) 0.0279(8) 0.0021(6) 0.0028(6) 0.0021(7)
C13 0.0681(15) 0.0762(15) 0.0407(11) -0.0228(10) 0.0195(9) -0.0199(12)
C14 0.0324(11) 0.0905(17) 0.0601(13) -0.0032(12) 0.0088(9) 0.0018(11)
C15 0.0291(9) 0.0269(8) 0.0340(8) -0.0017(6) 0.0048(6) -0.0005(6)
C16 0.0380(10) 0.0413(9) 0.0365(9) 0.0035(7) 0.0069(7) 0.0093(7)
C17 0.0519(12) 0.0585(12) 0.0398(10) 0.0078(9) -0.0010(9) 0.0068(10)
C18 0.0428(11) 0.0521(11) 0.0613(13) 0.0115(9) -0.0052(9) 0.0125(9)
C19 0.0410(12) 0.0605(13) 0.0661(14) 0.0015(10) 0.0049(9) 0.0206(9)
C20 0.0378(11) 0.0502(11) 0.0434(10) 0.0002(8) 0.0106(7) 0.0090(8)

loop_
_atom_type_symbol
_atom_type_description
_atom_type_scat_dispersion_real
_atom_type_scat_dispersion_imag
_atom_type_scat_source
C C 0.0033 0.0016 'International Tables Vol C Tables 4.2.6.8 and 6.1.1.4'
H H 0.0000 0.0000 'International Tables Vol C Tables 4.2.6.8 and 6.1.1.4'
N N 0.0061 0.0033 'International Tables Vol C Tables 4.2.6.8 and 6.1.1.4'
O O 0.0106 0.0060 'International Tables Vol C Tables 4.2.6.8 and 6.1.1.4'

loop_
_geom_angle_atom_site_label_1
_geom_angle_atom_site_label_2
_geom_angle_atom_site_label_3
_geom_angle
_geom_angle_site_symmetry_1
_geom_angle_site_symmetry_3
_geom_angle_publ_flag
C1 N1 C7 124.52(12) . . ?
C1 N1 C4 113.48(12) . . ?
C7 N1 C4 121.63(12) . . ?
C2 O2 H2 109.5 . . ?
C6 O3 C3 110.65(12) . . ?
O1 C1 N1 126.98(14) . . ?
O1 C1 C2 125.04(13) . . ?
N1 C1 C2 107.92(12) . . ?
O2 C2 C15 112.89(12) . . ?
O2 C2 C1 112.66(12) . . ?
C15 C2 C1 108.07(11) . . ?
O2 C2 C3 109.52(12) . . ?
C15 C2 C3 110.83(12) . . ?
C1 C2 C3 102.39(11) . . ?
O3 C3 C21 107.90(12) . . ?
O3 C3 C2 107.55(12) . . ?
C21 C3 C2 116.89(14) . . ?
O3 C3 C4 102.79(12) . . ?
C21 C3 C4 116.60(13) . . ?
C2 C3 C4 103.93(12) . . ?
N1 C4 C5 110.96(13) . . ?
N1 C4 C3 103.15(12) . . ?
C5 C4 C3 103.53(12) . . ?
N1 C4 H4 112.8 . . ?
C5 C4 H4 112.8 . . ?
C3 C4 H4 112.8 . . ?
C6 C5 C4 103.31(13) . . ?
C6 C5 H5A 111.1 . . ?
C4 C5 H5A 111.1 . . ?
C6 C5 H5B 111.1 . . ?
C4 C5 H5B 111.1 . . ?
H5A C5 H5B 109.1 . . ?
O4 C6 O3 121.05(15) . . ?
O4 C6 C5 128.74(16) . . ?
O3 C6 C5 110.20(13) . . ?
C12 C7 C8 120.95(14) . . ?
C12 C7 N1 120.43(13) . . ?
C8 C7 N1 118.62(14) . . ?
C7 C8 C9 120.38(16) . . ?
C7 C8 H8 119.8 . . ?
C9 C8 H8 119.8 . . ?
C10 C9 C8 118.10(16) . . ?
C10 C9 C13 121.60(16) . . ?
C8 C9 C13 120.30(17) . . ?
C9 C10 C11 122.13(15) . . ?
C9 C10 H10 118.9 . . ?
C11 C10 H10 118.9 . . ?
C12 C11 C10 118.64(16) . . ?
C12 C11 C14 119.89(17) . . ?
C10 C11 C14 121.47(16) . . ?
C7 C12 C11 119.77(15) . . ?
C7 C12 H12 120.1 . . ?
C11 C12 H12 120.1 . . ?
C9 C13 H13A 109.5 . . ?
C9 C13 H13B 109.5 . . ?
H13A C13 H13B 109.5 . . ?
C9 C13 H13C 109.5 . . ?
H13A C13 H13C 109.5 . . ?
H13B C13 H13C 109.5 . . ?
C11 C14 H14A 109.5 . . ?
C11 C14 H14B 109.5 . . ?
H14A C14 H14B 109.5 . . ?
C11 C14 H14C 109.5 . . ?
H14A C14 H14C 109.5 . . ?
H14B C14 H14C 109.5 . . ?
C16 C15 C20 118.55(15) . . ?
C16 C15 C2 122.37(14) . . ?
C20 C15 C2 119.07(15) . . ?
C15 C16 C17 120.93(16) . . ?
C15 C16 H16 119.5 . . ?
C17 C16 H16 119.5 . . ?
C18 C17 C16 120.08(18) . . ?
C18 C17 H17 120.0 . . ?
C16 C17 H17 120.0 . . ?
C19 C18 C17 119.66(18) . . ?
C19 C18 H18 120.2 . . ?
C17 C18 H18 120.2 . . ?
C18 C19 C20 120.94(19) . . ?
C18 C19 H19 119.5 . . ?
C20 C19 H19 119.5 . . ?
C19 C20 C15 119.82(18) . . ?
C19 C20 H20 120.1 . . ?
C15 C20 H20 120.1 . . ?
C3 C21 H21A 109.5 . . ?
C3 C21 H21B 109.5 . . ?
H21A C21 H21B 109.5 . . ?
C3 C21 H21C 109.5 . . ?
H21A C21 H21C 109.5 . . ?
H21B C21 H21C 109.5 . . ?

loop_
_geom_bond_atom_site_label_1
_geom_bond_atom_site_label_2
_geom_bond_distance
_geom_bond_site_symmetry_2
_geom_bond_publ_flag
N1 C1 1.364(2) . ?
N1 C7 1.4341(19) . ?
N1 C4 1.4695(19) . ?
O1 C1 1.2094(18) . ?
O2 C2 1.3973(17) . ?
O2 H2 0.8200 . ?
O3 C6 1.355(2) . ?
O3 C3 1.4658(19) . ?
O4 C6 1.198(2) . ?
C1 C2 1.538(2) . ?
C2 C15 1.535(2) . ?
C2 C3 1.541(2) . ?
C3 C21 1.505(2) . ?
C3 C4 1.543(2) . ?
C4 C5 1.506(2) . ?
C4 H4 0.9800 . ?
C5 C6 1.504(2) . ?
C5 H5A 0.9700 . ?
C5 H5B 0.9700 . ?
C7 C12 1.381(2) . ?
C7 C8 1.385(2) . ?
C8 C9 1.391(2) . ?
C8 H8 0.9300 . ?
C9 C10 1.389(3) . ?
C9 C13 1.503(3) . ?
C10 C11 1.393(3) . ?
C10 H10 0.9300 . ?
C11 C12 1.392(2) . ?
C11 C14 1.504(3) . ?
C12 H12 0.9300 . ?
C13 H13A 0.9600 . ?
C13 H13B 0.9600 . ?
C13 H13C 0.9600 . ?
C14 H14A 0.9600 . ?
C14 H14B 0.9600 . ?
C14 H14C 0.9600 . ?
C15 C16 1.385(2) . ?
C15 C20 1.390(2) . ?
C16 C17 1.386(3) . ?
C16 H16 0.9300 . ?
C17 C18 1.370(3) . ?
C17 H17 0.9300 . ?
C18 C19 1.370(3) . ?
C18 H18 0.9300 . ?
C19 C20 1.390(3) . ?
C19 H19 0.9300 . ?
C20 H20 0.9300 . ?
C21 H21A 0.9600 . ?
C21 H21B 0.9600 . ?
C21 H21C 0.9600 . ?
